data_2225681
loop_
_publ_author_name
'Chen, Li Zhaung'
'Wan, Sheng'

_publ_section_title
;
 (2<i>R</i>)-2-Methylpiperazinediium tetrachloridocuprate(II)
;
_journal_coeditor_code RZ2412
_journal_issue 4
_journal_name_full 'Acta Crystallographica Section E'
_journal_page_first m376
_journal_paper_doi 10.1107/S1600536810007877
_journal_volume 66
_journal_year 2010
_chemical_formula_iupac '(C5 H14 N2) [Cu Cl4]'
_chemical_formula_moiety 'C5 H14 N2 2+, Cl4 Cu 2-'
_chemical_formula_sum 'C5 H14 Cl4 Cu N2'
_chemical_formula_weight 307.53
_chemical_name_systematic
;
(2<i>R</i>)-2-Methylpiperazinediium tetrachloridocuprate(II)
;
_space_group_IT_number 19
_symmetry_cell_setting orthorhombic
_symmetry_space_group_name_Hall 'P 2ac 2ab'
_symmetry_space_group_name_H-M 'P 21 21 21'
_atom_sites_solution_hydrogens geom
_atom_sites_solution_primary direct
_atom_sites_solution_secondary difmap
_audit_creation_method SHELXL-97
_cell_angle_alpha 90.00
_cell_angle_beta 90.00
_cell_angle_gamma 90.00
_cell_formula_units_Z 4
_cell_length_a 6.0169(12)
_cell_length_b 12.985(3)
_cell_length_c 14.644(3)
_cell_measurement_reflns_used 2469
_cell_measurement_temperature 293(2)
_cell_measurement_theta_max 27.48
_cell_measurement_theta_min 3.14
_cell_volume 1144.1(4)
_computing_cell_refinement 'CrystalClear (Rigaku, 2005)'
_computing_data_collection 'CrystalClear (Rigaku, 2005)'
_computing_data_reduction 'CrystalClear (Rigaku, 2005)'
_computing_molecular_graphics 'SHELXTL (Sheldrick, 2008)'
_computing_publication_material 'SHELXL97 (Sheldrick, 2008)'
_computing_structure_refinement 'SHELXL97 (Sheldrick, 2008)'
_computing_structure_solution 'SHELXS97 (Sheldrick, 2008)'
_diffrn_ambient_temperature 293(2)
_diffrn_detector_area_resol_mean 13.6612
_diffrn_measured_fraction_theta_full 0.999
_diffrn_measured_fraction_theta_max 0.999
_diffrn_measurement_device_type 'Rigaku SCXmini'
_diffrn_measurement_method '\w scans'
_diffrn_radiation_monochromator graphite
_diffrn_radiation_source 'fine-focus sealed tube'
_diffrn_radiation_type MoK\a
_diffrn_radiation_wavelength 0.71073
_diffrn_reflns_av_R_equivalents 0.0510
_diffrn_reflns_av_sigmaI/netI 0.0400
_diffrn_reflns_limit_h_max 7
_diffrn_reflns_limit_h_min -7
_diffrn_reflns_limit_k_max 16
_diffrn_reflns_limit_k_min -16
_diffrn_reflns_limit_l_max 18
_diffrn_reflns_limit_l_min -18
_diffrn_reflns_number 11992
_diffrn_reflns_theta_full 27.48
_diffrn_reflns_theta_max 27.48
_diffrn_reflns_theta_min 3.14
_exptl_absorpt_coefficient_mu 2.796
_exptl_absorpt_correction_T_max 0.90
_exptl_absorpt_correction_T_min 0.87
_exptl_absorpt_correction_type multi-scan
_exptl_absorpt_process_details '(CrystalClear; Rigaku, 2005)'
_exptl_crystal_colour yellow
_exptl_crystal_density_diffrn 1.785
_exptl_crystal_density_method 'not measured'
_exptl_crystal_description block
_exptl_crystal_F_000 620
_exptl_crystal_size_max 0.30
_exptl_crystal_size_mid 0.25
_exptl_crystal_size_min 0.22
_refine_diff_density_max 0.296
_refine_diff_density_min -0.530
_refine_ls_abs_structure_details 'Flack (1983), 1091 Friedel pairs'
_refine_ls_abs_structure_Flack 0.00(3)
_refine_ls_extinction_coef 0.193(9)
_refine_ls_extinction_expression Fc^*^=kFc[1+0.001xFc^2^\l^3^/sin(2\q)]^-1/4^
_refine_ls_extinction_method 'SHELXL97 (Sheldrick, 2008)'
_refine_ls_goodness_of_fit_ref 1.095
_refine_ls_hydrogen_treatment constr
_refine_ls_matrix_type full
_refine_ls_number_parameters 111
_refine_ls_number_reflns 2627
_refine_ls_number_restraints 1
_refine_ls_restrained_S_all 2.854
_refine_ls_R_factor_all 0.0272
_refine_ls_R_factor_gt 0.0251
_refine_ls_shift/su_max 0.000
_refine_ls_shift/su_mean 0.000
_refine_ls_structure_factor_coef Fsqd
_refine_ls_weighting_details 'calc w=1/[\s^2^(Fo^2^)+(0.0239P)^2^+0.0175P] where P=(Fo^2^+2Fc^2^)/3'
_refine_ls_weighting_scheme calc
_refine_ls_wR_factor_gt 0.0591
_refine_ls_wR_factor_ref 0.0601
_reflns_number_gt 2469
_reflns_number_total 2627
_reflns_threshold_expression I>2sigma(I)
_cod_data_source_file rz2412.cif
_cod_data_source_block I
_cod_database_code 2225681
_cod_database_fobs_code 2225681

loop_
_symmetry_equiv_pos_as_xyz
'x, y, z'
'-x+1/2, -y, z+1/2'
'x+1/2, -y+1/2, -z'
'-x, y+1/2, -z+1/2'

loop_
_atom_site_type_symbol
_atom_site_label
_atom_site_fract_x
_atom_site_fract_y
_atom_site_fract_z
_atom_site_U_iso_or_equiv
_atom_site_adp_type
_atom_site_calc_flag
_atom_site_refinement_flags
_atom_site_occupancy
_atom_site_disorder_assembly
_atom_site_disorder_group
Cu Cu1 0.82482(13) 1.34903(5) 0.01022(5) 0.0237(3) Uani d . 1 . .
Cl Cl4 0.8203(3) 1.32659(11) 0.17172(9) 0.0251(4) Uani d . 1 . .
Cl Cl3 0.8247(3) 1.17476(11) -0.00811(9) 0.0256(4) Uani d . 1 . .
Cl Cl2 0.8317(3) 1.52141(11) 0.02454(12) 0.0365(4) Uani d . 1 . .
Cl Cl1 0.8196(3) 1.36387(11) -0.14937(10) 0.0250(4) Uani d . 1 . .
N N1 0.8224(9) 1.0679(4) 0.1788(3) 0.0289(11) Uani d . 1 . .
H H1A 0.9338 1.1063 0.1559 0.035 Uiso calc R 1 . .
H H1B 0.6932 1.0976 0.1626 0.035 Uiso calc R 1 . .
N N2 0.6773(9) 0.8919(4) 0.2799(3) 0.0263(11) Uani d . 1 . .
H H2A 0.8089 0.8638 0.2951 0.032 Uiso calc R 1 . .
H H2B 0.5692 0.8523 0.3038 0.032 Uiso calc R 1 . .
C C5 0.6696(17) 0.7855(5) 0.1398(5) 0.055(2) Uani d . 1 . .
H H5C 0.5702 0.7410 0.1725 0.083 Uiso calc R 1 . .
H H5B 0.8190 0.7603 0.1458 0.083 Uiso calc R 1 . .
H H5A 0.6288 0.7867 0.0764 0.083 Uiso calc R 1 . .
C C2 0.6553(12) 0.8933(5) 0.1786(4) 0.0300(14) Uani d . 1 . .
H H2C 0.5097 0.9221 0.1630 0.036 Uiso calc R 1 . .
C C4 0.8395(11) 1.0661(5) 0.2797(4) 0.0309(14) Uani d . 1 . .
H H4B 0.8227 1.1354 0.3035 0.037 Uiso calc R 1 . .
H H4A 0.9850 1.0408 0.2975 0.037 Uiso calc R 1 . .
C C3 0.6623(12) 0.9975(5) 0.3195(4) 0.0304(13) Uani d . 1 . .
H H3B 0.6801 0.9939 0.3853 0.036 Uiso calc R 1 . .
H H3A 0.5170 1.0264 0.3067 0.036 Uiso calc R 1 . .
C C1 0.8335(12) 0.9624(5) 0.1390(4) 0.0323(14) Uani d . 1 . .
H H1D 0.9786 0.9329 0.1512 0.039 Uiso calc R 1 . .
H H1C 0.8150 0.9666 0.0733 0.039 Uiso calc R 1 . .

loop_
_atom_site_aniso_label
_atom_site_aniso_U_11
_atom_site_aniso_U_22
_atom_site_aniso_U_33
_atom_site_aniso_U_12
_atom_site_aniso_U_13
_atom_site_aniso_U_23
Cu1 0.0339(4) 0.0198(4) 0.0174(4) -0.0001(3) -0.0003(3) 0.0000(3)
Cl4 0.0236(7) 0.0309(8) 0.0209(7) -0.0006(7) -0.0001(7) -0.0035(6)
Cl3 0.0392(8) 0.0197(7) 0.0178(7) -0.0004(7) 0.0001(7) 0.0001(5)
Cl2 0.0540(10) 0.0222(8) 0.0333(9) -0.0006(8) -0.0017(10) -0.0016(6)
Cl1 0.0238(7) 0.0308(8) 0.0205(7) -0.0010(7) -0.0001(7) 0.0047(6)
N1 0.025(2) 0.034(3) 0.028(3) -0.004(3) 0.000(3) 0.013(2)
N2 0.026(2) 0.028(3) 0.024(3) -0.004(3) 0.002(3) 0.011(2)
C5 0.090(6) 0.035(4) 0.041(5) -0.005(5) -0.005(6) 0.000(3)
C2 0.033(3) 0.031(3) 0.026(3) -0.001(3) -0.003(3) 0.007(3)
C4 0.037(3) 0.031(3) 0.025(3) -0.004(3) -0.003(3) 0.009(3)
C3 0.037(3) 0.032(3) 0.023(3) 0.001(3) 0.005(3) 0.006(3)
C1 0.037(3) 0.039(4) 0.022(3) 0.000(3) 0.005(3) 0.007(3)

loop_
_atom_type_symbol
_atom_type_description
_atom_type_scat_dispersion_real
_atom_type_scat_dispersion_imag
_atom_type_scat_source
C C 0.0033 0.0016 'International Tables Vol C Tables 4.2.6.8 and 6.1.1.4'
Cl Cl 0.1484 0.1585 'International Tables Vol C Tables 4.2.6.8 and 6.1.1.4'
Cu Cu 0.3201 1.2651 'International Tables Vol C Tables 4.2.6.8 and 6.1.1.4'
N N 0.0061 0.0033 'International Tables Vol C Tables 4.2.6.8 and 6.1.1.4'
H H 0.0000 0.0000 'International Tables Vol C Tables 4.2.6.8 and 6.1.1.4'

loop_
_geom_angle_atom_site_label_1
_geom_angle_atom_site_label_2
_geom_angle_atom_site_label_3
_geom_angle_site_symmetry_1
_geom_angle_site_symmetry_3
_geom_angle
_geom_angle_publ_flag
Cl2 Cu1 Cl3 . . 178.25(7) ?
Cl2 Cu1 Cl1 . . 90.66(6) ?
Cl3 Cu1 Cl1 . . 87.95(5) ?
Cl2 Cu1 Cl4 . . 91.68(6) ?
Cl3 Cu1 Cl4 . . 89.74(5) ?
Cl1 Cu1 Cl4 . . 177.28(6) ?
C4 N1 C1 . . 111.9(4) ?
C4 N1 H1A . . 109.2 ?
C1 N1 H1A . . 109.2 ?
C4 N1 H1B . . 109.2 ?
C1 N1 H1B . . 109.2 ?
H1A N1 H1B . . 107.9 ?
C2 N2 C3 . . 111.8(4) ?
C2 N2 H2A . . 109.3 ?
C3 N2 H2A . . 109.3 ?
C2 N2 H2B . . 109.3 ?
C3 N2 H2B . . 109.3 ?
H2A N2 H2B . . 107.9 ?
C2 C5 H5C . . 109.5 ?
C2 C5 H5B . . 109.5 ?
H5C C5 H5B . . 109.5 ?
C2 C5 H5A . . 109.5 ?
H5C C5 H5A . . 109.5 ?
H5B C5 H5A . . 109.5 ?
N2 C2 C5 . . 111.0(5) ?
N2 C2 C1 . . 109.0(5) ?
C5 C2 C1 . . 111.4(6) ?
N2 C2 H2C . . 108.5 ?
C5 C2 H2C . . 108.5 ?
C1 C2 H2C . . 108.5 ?
N1 C4 C3 . . 110.3(6) ?
N1 C4 H4B . . 109.6 ?
C3 C4 H4B . . 109.6 ?
N1 C4 H4A . . 109.6 ?
C3 C4 H4A . . 109.6 ?
H4B C4 H4A . . 108.1 ?
N2 C3 C4 . . 110.5(5) ?
N2 C3 H3B . . 109.6 ?
C4 C3 H3B . . 109.6 ?
N2 C3 H3A . . 109.6 ?
C4 C3 H3A . . 109.6 ?
H3B C3 H3A . . 108.1 ?
N1 C1 C2 . . 111.3(5) ?
N1 C1 H1D . . 109.4 ?
C2 C1 H1D . . 109.4 ?
N1 C1 H1C . . 109.4 ?
C2 C1 H1C . . 109.4 ?
H1D C1 H1C . . 108.0 ?

loop_
_geom_bond_atom_site_label_1
_geom_bond_atom_site_label_2
_geom_bond_site_symmetry_2
_geom_bond_distance
_geom_bond_publ_flag
Cu1 Cl2 . 2.2485(16) ?
Cu1 Cl3 . 2.2788(16) ?
Cu1 Cl1 . 2.3451(15) ?
Cu1 Cl4 . 2.3831(15) ?
N1 C4 . 1.482(8) ?
N1 C1 . 1.490(8) ?
N1 H1A . 0.9000 ?
N1 H1B . 0.9000 ?
N2 C2 . 1.489(8) ?
N2 C3 . 1.492(7) ?
N2 H2A . 0.9000 ?
N2 H2B . 0.9000 ?
C5 C2 . 1.513(9) ?
C5 H5C . 0.9600 ?
C5 H5B . 0.9600 ?
C5 H5A . 0.9600 ?
C2 C1 . 1.514(9) ?
C2 H2C . 0.9800 ?
C4 C3 . 1.506(9) ?
C4 H4B . 0.9700 ?
C4 H4A . 0.9700 ?
C3 H3B . 0.9700 ?
C3 H3A . 0.9700 ?
C1 H1D . 0.9700 ?
C1 H1C . 0.9700 ?

loop_
_geom_hbond_atom_site_label_D
_geom_hbond_atom_site_label_H
_geom_hbond_atom_site_label_A
_geom_hbond_site_symmetry_A
_geom_hbond_distance_DH
_geom_hbond_distance_HA
_geom_hbond_distance_DA
_geom_hbond_angle_DHA
N1 H1A Cl1 3_575 0.90 2.36 3.149(6) 147.1
N1 H1B Cl1 3_475 0.90 2.31 3.182(6) 162.9
N2 H2A Cl4 4_745 0.90 2.33 3.218(6) 167.6
N2 H2B Cl4 4_645 0.90 2.39 3.192(6) 147.7

loop_
_geom_torsion_atom_site_label_1
_geom_torsion_atom_site_label_2
_geom_torsion_atom_site_label_3
_geom_torsion_atom_site_label_4
_geom_torsion_site_symmetry_1
_geom_torsion_site_symmetry_2
_geom_torsion_site_symmetry_3
_geom_torsion_site_symmetry_4
_geom_torsion
_geom_torsion_publ_flag
C3 N2 C2 C5 . . . . -179.7(7) ?
C3 N2 C2 C1 . . . . 57.3(7) ?
C1 N1 C4 C3 . . . . -55.8(7) ?
C2 N2 C3 C4 . . . . -58.1(7) ?
N1 C4 C3 N2 . . . . 56.1(7) ?
C4 N1 C1 C2 . . . . 56.4(7) ?
N2 C2 C1 N1 . . . . -56.0(7) ?
C5 C2 C1 N1 . . . . -178.8(6) ?
